data_1570320
loop_
_publ_author_name
'Peddi, Balakrishna'
'Khan, Souvik'
'Gonnade, Rajesh G.'
'Yildiz, Cem B.'
'Majumdar, Moumita'

_publ_section_title
;
 Intramolecular donor-stabilized tetra-coordinated germanium(iv)
 di-cations and their Lewis acidic properties.
;
_journal_issue 47
_journal_name_full 'Chemical science'
_journal_page_first 13755
_journal_page_last 13764
_journal_paper_doi 10.1039/d3sc03717g
_journal_volume 14
_journal_year 2023
_chemical_formula_moiety 'C62 H56 Ge N4 P2, 2(C F3 O3 S), 2(C H2 Cl2)'
_chemical_formula_sum 'C66 H60 Cl4 F6 Ge N4 O6 P2 S2'
_chemical_formula_weight 1459.63
_space_group_crystal_system triclinic
_space_group_IT_number 2
_space_group_name_Hall '-P 1'
_space_group_name_H-M_alt 'P -1'
_atom_sites_solution_hydrogens geom
_audit_creation_method SHELXL-2014/7
_audit_update_record
;
2023-04-14 deposited with the CCDC.	2023-11-16 downloaded from the CCDC.
;
_cell_angle_alpha 79.755(6)
_cell_angle_beta 79.751(6)
_cell_angle_gamma 71.778(6)
_cell_formula_units_Z 2
_cell_length_a 13.652(3)
_cell_length_b 15.573(3)
_cell_length_c 16.333(3)
_cell_measurement_reflns_used 9959
_cell_measurement_temperature 150(2)
_cell_measurement_theta_max 25.04
_cell_measurement_theta_min 2.78
_cell_volume 3217.8(11)
_computing_structure_refinement 'SHELXL-2014/7 (Sheldrick, 2014)'
_diffrn_ambient_temperature 150(2)
_diffrn_measured_fraction_theta_full 0.999
_diffrn_measured_fraction_theta_max 0.999
_diffrn_measurement_device_type 'Bruker APEX-II CCD'
_diffrn_measurement_method '\f and \w scans'
_diffrn_radiation_type MoK\a
_diffrn_radiation_wavelength 0.71073
_diffrn_reflns_av_R_equivalents 0.1564
_diffrn_reflns_av_unetI/netI 0.1022
_diffrn_reflns_Laue_measured_fraction_full 0.999
_diffrn_reflns_Laue_measured_fraction_max 0.999
_diffrn_reflns_limit_h_max 16
_diffrn_reflns_limit_h_min -16
_diffrn_reflns_limit_k_max 18
_diffrn_reflns_limit_k_min -18
_diffrn_reflns_limit_l_max 19
_diffrn_reflns_limit_l_min -19
_diffrn_reflns_number 66971
_diffrn_reflns_point_group_measured_fraction_full 0.999
_diffrn_reflns_point_group_measured_fraction_max 0.999
_diffrn_reflns_theta_full 25.027
_diffrn_reflns_theta_max 25.027
_diffrn_reflns_theta_min 1.901
_exptl_absorpt_coefficient_mu 0.830
_exptl_absorpt_correction_T_max 0.7452
_exptl_absorpt_correction_T_min 0.6342
_exptl_absorpt_correction_type multi-scan
_exptl_absorpt_process_details 'SADABS (Bruker, 2016)'
_exptl_crystal_colour colourless
_exptl_crystal_density_diffrn 1.507
_exptl_crystal_description block
_exptl_crystal_F_000 1496
_exptl_crystal_size_max 0.16
_exptl_crystal_size_mid 0.12
_exptl_crystal_size_min 0.11
_refine_diff_density_max 2.388
_refine_diff_density_min -1.370
_refine_diff_density_rms 0.127
_refine_ls_extinction_method none
_refine_ls_goodness_of_fit_ref 1.053
_refine_ls_hydrogen_treatment constr
_refine_ls_matrix_type full
_refine_ls_number_parameters 812
_refine_ls_number_reflns 11368
_refine_ls_number_restraints 6
_refine_ls_restrained_S_all 1.055
_refine_ls_R_factor_all 0.1290
_refine_ls_R_factor_gt 0.0722
_refine_ls_shift/su_max 0.001
_refine_ls_shift/su_mean 0.000
_refine_ls_structure_factor_coef Fsqd
_refine_ls_weighting_details 'w=1/[\s^2^(Fo^2^)+(0.0907P)^2^+12.3836P] where P=(Fo^2^+2Fc^2^)/3'
_refine_ls_weighting_scheme calc
_refine_ls_wR_factor_gt 0.1826
_refine_ls_wR_factor_ref 0.2102
_reflns_Friedel_coverage 0.000
_reflns_number_gt 7198
_reflns_number_total 11368
_reflns_threshold_expression 'I > 2\s(I)'
_cod_data_source_file d3sc03717g2.cif
_cod_data_source_block TRY_a_CCDC2
_cod_depositor_comments 'Adding full bibliography for 1570312--1570327.cif.'
_cod_original_cell_volume 3217.7(11)
_cod_database_code 1570320
_shelx_shelxl_version_number 2014/7
_shelx_space_group_comment
;
The symmetry employed for this shelxl refinement is uniquely defined
by the following loop, which should always be used as a source of
symmetry information in preference to the above space-group names.
They are only intended as comments.
;

loop_
_space_group_symop_operation_xyz
'x, y, z'
'-x, -y, -z'

loop_
_atom_site_label
_atom_site_type_symbol
_atom_site_fract_x
_atom_site_fract_y
_atom_site_fract_z
_atom_site_U_iso_or_equiv
_atom_site_adp_type
_atom_site_occupancy
_atom_site_site_symmetry_order
_atom_site_calc_flag
_atom_site_refinement_flags_posn
_atom_site_refinement_flags_adp
_atom_site_refinement_flags_occupancy
_atom_site_disorder_assembly
_atom_site_disorder_group
Ge01 Ge 0.74954(4) 0.74371(3) 0.24866(3) 0.01136(17) Uani 1 1 d . . . . .
S1 S 0.61378(16) 0.19363(14) 0.03490(11) 0.0421(5) Uani 1 1 d . . . . .
O1 O 0.6450(5) 0.1665(4) -0.0462(3) 0.0588(16) Uani 1 1 d . . . . .
P1 P 0.92576(11) 0.78517(9) 0.21086(8) 0.0130(3) Uani 1 1 d . . . . .
C1 C 0.7227(4) 0.8121(3) 0.1369(3) 0.0128(12) Uani 1 1 d . . . . .
N1 N 0.8119(3) 0.6161(3) 0.1975(3) 0.0136(10) Uani 1 1 d . . . . .
F1 F 0.7898(4) 0.0923(4) 0.0769(4) 0.0872(19) Uani 1 1 d . . . . .
C3 C 0.6278(4) 0.8306(3) 0.1071(3) 0.0140(12) Uani 1 1 d . . . . .
H3 H 0.5748 0.8087 0.1419 0.017 Uiso 1 1 calc R U . . .
O3 O 0.5630(4) 0.2927(3) 0.0338(4) 0.0637(17) Uani 1 1 d . . . . .
N3 N 0.9269(4) 0.3662(3) 0.1021(3) 0.0219(11) Uani 1 1 d . . . . .
F3 F 0.7867(4) 0.2338(4) 0.0296(3) 0.0635(14) Uani 1 1 d . . . . .
O4 O 0.9420(4) 0.3413(4) 0.4047(3) 0.0477(13) Uani 1 1 d . . . . .
F4 F 0.8511(4) 0.1831(2) 0.4683(3) 0.0581(13) Uani 1 1 d . . . . .
N4 N 0.5750(4) 1.1244(3) 0.4002(3) 0.0233(11) Uani 1 1 d . . . . .
C4 C 0.6059(4) 0.8801(3) 0.0281(3) 0.0176(13) Uani 1 1 d . . . . .
H4 H 0.5397 0.8915 0.0108 0.021 Uiso 1 1 calc R U . . .
C7 C 0.9452(5) 0.9210(4) -0.0312(4) 0.0203(13) Uani 1 1 d . . . . .
H7 H 0.9950 0.9434 -0.0701 0.024 Uiso 1 1 calc R U . . .
C6 C 0.8483(4) 0.9311(3) -0.0522(3) 0.0168(12) Uani 1 1 d . . . . .
F6 F 0.6987(3) 0.2744(3) 0.4709(3) 0.0548(12) Uani 1 1 d . . . . .
O6 O 0.7644(4) 0.4347(3) 0.4242(3) 0.0439(13) Uani 1 1 d . . . . .
C5 C 0.6825(4) 0.9119(3) -0.0237(3) 0.0157(12) Uani 1 1 d . . . . .
F5 F 0.7992(4) 0.2637(3) 0.3543(2) 0.0486(11) Uani 1 1 d . . . . .
O5 O 0.8466(4) 0.3398(3) 0.5440(3) 0.0407(12) Uani 1 1 d . . . . .
C9 C 0.8999(4) 0.8404(3) 0.1070(3) 0.0124(11) Uani 1 1 d . . . . .
C8 C 0.9687(5) 0.8769(3) 0.0493(3) 0.0187(13) Uani 1 1 d . . . . .
H8 H 1.0344 0.8721 0.0645 0.022 Uiso 1 1 calc R U . . .
C10 C 0.8007(4) 0.8475(3) 0.0859(3) 0.0123(11) Uani 1 1 d . . . . .
C11 C 0.7781(4) 0.8942(3) 0.0059(3) 0.0159(12) Uani 1 1 d . . . . .
C14 C 0.8703(4) 0.6621(3) 0.3921(3) 0.0156(12) Uani 1 1 d . . . . .
H14 H 0.9247 0.6805 0.3557 0.019 Uiso 1 1 calc R U . . .
C13 C 0.7970(5) 0.9765(4) -0.1294(4) 0.0263(14) Uani 1 1 d . . . . .
H13A H 0.8366 0.9473 -0.1791 0.032 Uiso 1 1 calc R U . . .
H13B H 0.7932 1.0420 -0.1399 0.032 Uiso 1 1 calc R U . . .
C12 C 0.6869(5) 0.9645(4) -0.1113(4) 0.0257(14) Uani 1 1 d . . . . .
H12A H 0.6331 1.0244 -0.1131 0.031 Uiso 1 1 calc R U . . .
H12B H 0.6765 0.9297 -0.1526 0.031 Uiso 1 1 calc R U . . .
C17 C 0.6440(5) 0.5751(3) 0.5562(3) 0.0168(13) Uani 1 1 d . . . . .
C16 C 0.8103(4) 0.5926(3) 0.5274(3) 0.0162(12) Uani 1 1 d . . . . .
C15 C 0.8902(5) 0.6181(4) 0.4738(3) 0.0194(13) Uani 1 1 d . . . . .
H15 H 0.9564 0.6065 0.4913 0.023 Uiso 1 1 calc R U . . .
C18 C 0.5479(5) 0.5832(4) 0.5343(3) 0.0207(13) Uani 1 1 d . . . . .
H18 H 0.4972 0.5626 0.5736 0.025 Uiso 1 1 calc R U . . .
C19 C 0.5266(5) 0.6225(3) 0.4529(3) 0.0190(13) Uani 1 1 d . . . . .
H19 H 0.4611 0.6268 0.4376 0.023 Uiso 1 1 calc R U . . .
C1S C 1.1595(7) 0.2198(6) 0.3729(7) 0.073(3) Uani 1 1 d . U . . .
H1SA H 1.1474 0.2744 0.3302 0.088 Uiso 1 1 calc R U . . .
H1SB H 1.1186 0.2386 0.4266 0.088 Uiso 1 1 calc R U . . .
Cl1S Cl 1.28955(15) 0.18355(13) 0.38525(13) 0.0491(5) Uani 1 1 d . . . . .
C20 C 0.5970(4) 0.6553(3) 0.3938(3) 0.0129(11) Uani 1 1 d . . . . .
C21 C 0.6951(4) 0.6510(3) 0.4152(3) 0.0139(12) Uani 1 1 d . . . . .
C22 C 0.7150(4) 0.6095(3) 0.4972(3) 0.0147(12) Uani 1 1 d . . . . .
C23 C 0.8041(5) 0.5448(4) 0.6162(3) 0.0256(14) Uani 1 1 d . . . . .
H23A H 0.8119 0.5829 0.6557 0.031 Uiso 1 1 calc R U . . .
H23B H 0.8592 0.4857 0.6210 0.031 Uiso 1 1 calc R U . . .
C25 C 0.9357(4) 0.8706(4) 0.2684(3) 0.0171(12) Uani 1 1 d . . . . .
C24 C 0.6947(5) 0.5299(4) 0.6348(3) 0.0261(14) Uani 1 1 d . . . . .
H24A H 0.7002 0.4641 0.6452 0.031 Uiso 1 1 calc R U . . .
H24B H 0.6541 0.5588 0.6844 0.031 Uiso 1 1 calc R U . . .
C26 C 0.8921(4) 0.9636(4) 0.2431(4) 0.0213(13) Uani 1 1 d . . . . .
H26 H 0.8638 0.9830 0.1915 0.026 Uiso 1 1 calc R U . . .
C27 C 0.8900(5) 1.0273(4) 0.2931(4) 0.0339(17) Uani 1 1 d . . . . .
H27 H 0.8592 1.0903 0.2759 0.041 Uiso 1 1 calc R U . . .
C28 C 0.9323(5) 1.0002(5) 0.3678(5) 0.0395(18) Uani 1 1 d . . . . .
H28 H 0.9312 1.0443 0.4016 0.047 Uiso 1 1 calc R U . . .
C29 C 0.9759(5) 0.9090(5) 0.3926(4) 0.0334(16) Uani 1 1 d . . . . .
H29 H 1.0049 0.8903 0.4439 0.040 Uiso 1 1 calc R U . . .
C2 C 0.7760(4) 0.6797(3) 0.3622(3) 0.0122(11) Uani 1 1 d . . . . .
P2 P 0.57575(11) 0.70171(9) 0.28737(8) 0.0126(3) Uani 1 1 d . . . . .
S2 S 0.84243(13) 0.35505(10) 0.45617(10) 0.0286(4) Uani 1 1 d . . . . .
O2 O 0.5643(4) 0.1361(4) 0.0953(3) 0.0455(13) Uani 1 1 d . . . . .
N2 N 0.6875(3) 0.8764(3) 0.3009(3) 0.0142(10) Uani 1 1 d . . . . .
F2 F 0.7135(4) 0.2040(4) 0.1528(3) 0.0733(16) Uani 1 1 d . . . . .
C30 C 0.9782(5) 0.8441(4) 0.3442(3) 0.0237(14) Uani 1 1 d . . . . .
H30 H 1.0086 0.7814 0.3623 0.028 Uiso 1 1 calc R U . . .
C2S C 0.3357(6) 0.2898(5) 0.1061(5) 0.0451(19) Uani 1 1 d . . . . .
H2SA H 0.3753 0.2244 0.1078 0.054 Uiso 1 1 calc R U . . .
H2SB H 0.3596 0.3222 0.0522 0.054 Uiso 1 1 calc R U . . .
Cl2S Cl 1.11242(16) 0.13950(13) 0.34309(15) 0.0603(6) Uani 1 1 d . . . . .
C31 C 1.0560(4) 0.7053(4) 0.1976(3) 0.0150(12) Uani 1 1 d . . . . .
C32 C 1.1436(4) 0.7365(4) 0.1812(3) 0.0198(13) Uani 1 1 d . . . . .
H32 H 1.1362 0.7990 0.1825 0.024 Uiso 1 1 calc R U . . .
C33 C 1.2413(5) 0.6766(4) 0.1630(3) 0.0236(14) Uani 1 1 d . . . . .
H33 H 1.3010 0.6979 0.1514 0.028 Uiso 1 1 calc R U . . .
C34 C 1.2517(5) 0.5846(4) 0.1619(3) 0.0220(13) Uani 1 1 d . . . . .
H34 H 1.3185 0.5434 0.1488 0.026 Uiso 1 1 calc R U . . .
C35 C 1.1656(5) 0.5539(4) 0.1797(3) 0.0224(14) Uani 1 1 d . . . . .
H35 H 1.1729 0.4912 0.1797 0.027 Uiso 1 1 calc R U . . .
C36 C 1.0672(4) 0.6145(4) 0.1977(3) 0.0172(12) Uani 1 1 d . . . . .
H36 H 1.0077 0.5928 0.2102 0.021 Uiso 1 1 calc R U . . .
C37 C 0.5701(4) 0.6088(4) 0.2359(3) 0.0172(12) Uani 1 1 d . . . . .
C38 C 0.6114(4) 0.5186(4) 0.2688(4) 0.0195(13) Uani 1 1 d . . . . .
H38 H 0.6382 0.5044 0.3209 0.023 Uiso 1 1 calc R U . . .
C39 C 0.6134(5) 0.4494(4) 0.2254(4) 0.0259(14) Uani 1 1 d . . . . .
H39 H 0.6428 0.3878 0.2477 0.031 Uiso 1 1 calc R U . . .
C40 C 0.5735(5) 0.4683(4) 0.1502(4) 0.0267(14) Uani 1 1 d . . . . .
H40 H 0.5746 0.4200 0.1215 0.032 Uiso 1 1 calc R U . . .
Cl3S Cl 0.36209(17) 0.33287(14) 0.18805(14) 0.0617(7) Uani 1 1 d . . . . .
C41 C 0.5317(5) 0.5579(4) 0.1168(4) 0.0245(14) Uani 1 1 d . . . . .
H41 H 0.5040 0.5711 0.0651 0.029 Uiso 1 1 calc R U . . .
C42 C 0.5302(4) 0.6292(4) 0.1590(3) 0.0200(13) Uani 1 1 d . . . . .
H42 H 0.5024 0.6908 0.1358 0.024 Uiso 1 1 calc R U . . .
C43 C 0.4448(4) 0.7810(3) 0.2955(3) 0.0146(12) Uani 1 1 d . . . . .
C44 C 0.3589(4) 0.7482(4) 0.3075(4) 0.0214(13) Uani 1 1 d . . . . .
H44 H 0.3681 0.6858 0.3041 0.026 Uiso 1 1 calc R U . . .
C45 C 0.2595(5) 0.8068(4) 0.3245(3) 0.0219(13) Uani 1 1 d . . . . .
H45 H 0.2006 0.7845 0.3337 0.026 Uiso 1 1 calc R U . . .
C46 C 0.2467(4) 0.8986(4) 0.3280(3) 0.0216(13) Uani 1 1 d . . . . .
H46 H 0.1789 0.9390 0.3393 0.026 Uiso 1 1 calc R U . . .
C47 C 0.3317(4) 0.9305(4) 0.3150(3) 0.0207(13) Uani 1 1 d . . . . .
H47 H 0.3227 0.9930 0.3172 0.025 Uiso 1 1 calc R U . . .
C48 C 0.4315(4) 0.8714(4) 0.2986(3) 0.0181(12) Uani 1 1 d . . . . .
H48 H 0.4903 0.8938 0.2897 0.022 Uiso 1 1 calc R U . . .
C49 C 0.8451(4) 0.5352(3) 0.2474(3) 0.0148(12) Uani 1 1 d . . . . .
H49 H 0.8409 0.5368 0.3058 0.018 Uiso 1 1 calc R U . . .
C50 C 0.8838(4) 0.4523(4) 0.2190(3) 0.0167(12) Uani 1 1 d . . . . .
H50 H 0.9066 0.3989 0.2572 0.020 Uiso 1 1 calc R U . . .
Cl4S Cl 0.20207(14) 0.30153(12) 0.11110(11) 0.0407(4) Uani 1 1 d . . . . .
C51 C 0.8901(4) 0.4456(4) 0.1331(3) 0.0178(7) Uani 1 1 d . . . . .
C52 C 0.8556(4) 0.5299(4) 0.0818(3) 0.0178(7) Uani 1 1 d . . . . .
H52 H 0.8591 0.5307 0.0230 0.021 Uiso 1 1 calc R U . . .
C53 C 0.8174(4) 0.6098(4) 0.1155(3) 0.0178(7) Uani 1 1 d . . . . .
H53 H 0.7931 0.6644 0.0789 0.021 Uiso 1 1 calc R U . . .
C54 C 0.9484(5) 0.2800(4) 0.1585(4) 0.0256(14) Uani 1 1 d . . . . .
H54A H 0.9802 0.2292 0.1255 0.038 Uiso 1 1 calc R U . . .
H54B H 0.8832 0.2730 0.1912 0.038 Uiso 1 1 calc R U . . .
H54C H 0.9961 0.2803 0.1967 0.038 Uiso 1 1 calc R U . . .
C55 C 0.9284(5) 0.3619(4) 0.0137(4) 0.0307(16) Uani 1 1 d . . . . .
H55A H 0.9683 0.4012 -0.0204 0.046 Uiso 1 1 calc R U . . .
H55B H 0.8570 0.3827 -0.0001 0.046 Uiso 1 1 calc R U . . .
H55C H 0.9609 0.2989 0.0020 0.046 Uiso 1 1 calc R U . . .
C56 C 0.6486(4) 0.9574(3) 0.2529(3) 0.0153(12) Uani 1 1 d . . . . .
H56 H 0.6478 0.9564 0.1950 0.018 Uiso 1 1 calc R U . . .
C57 C 0.6110(4) 1.0396(3) 0.2824(3) 0.0163(12) Uani 1 1 d . . . . .
H57 H 0.5843 1.0933 0.2455 0.020 Uiso 1 1 calc R U . . .
C58 C 0.6117(4) 1.0452(4) 0.3676(3) 0.0170(12) Uani 1 1 d . . . . .
C59 C 0.6524(5) 0.9618(4) 0.4170(3) 0.0219(13) Uani 1 1 d . . . . .
H59 H 0.6550 0.9609 0.4749 0.026 Uiso 1 1 calc R U . . .
C60 C 0.6882(4) 0.8820(4) 0.3825(3) 0.0177(12) Uani 1 1 d . . . . .
H60 H 0.7153 0.8272 0.4179 0.021 Uiso 1 1 calc R U . . .
C61 C 0.5463(5) 1.2118(4) 0.3461(4) 0.0259(14) Uani 1 1 d . . . . .
H61A H 0.6091 1.2240 0.3134 0.039 Uiso 1 1 calc R U . . .
H61B H 0.5107 1.2607 0.3808 0.039 Uiso 1 1 calc R U . . .
H61C H 0.4997 1.2092 0.3079 0.039 Uiso 1 1 calc R U . . .
C62 C 0.5794(5) 1.1264(4) 0.4886(4) 0.0278(15) Uani 1 1 d . . . . .
H62A H 0.6522 1.1075 0.4987 0.042 Uiso 1 1 calc R U . . .
H62B H 0.5435 1.0845 0.5237 0.042 Uiso 1 1 calc R U . . .
H62C H 0.5454 1.1884 0.5025 0.042 Uiso 1 1 calc R U . . .
C63 C 0.7287(6) 0.1839(6) 0.0756(5) 0.048(2) Uani 1 1 d . . . . .
C64 C 0.7949(5) 0.2657(4) 0.4361(4) 0.0258(14) Uani 1 1 d . . . . .

loop_
_atom_site_aniso_label
_atom_site_aniso_U_11
_atom_site_aniso_U_22
_atom_site_aniso_U_33
_atom_site_aniso_U_23
_atom_site_aniso_U_13
_atom_site_aniso_U_12
Ge01 0.0125(3) 0.0123(3) 0.0091(3) 0.0009(2) -0.0030(2) -0.0036(2)
S1 0.0549(13) 0.0601(12) 0.0262(9) -0.0002(8) -0.0095(9) -0.0386(10)
O1 0.103(5) 0.064(4) 0.027(3) -0.012(2) 0.003(3) -0.051(3)
P1 0.0132(8) 0.0140(7) 0.0117(7) 0.0003(5) -0.0022(6) -0.0047(6)
C1 0.015(3) 0.013(3) 0.009(3) -0.002(2) -0.003(2) -0.001(2)
N1 0.017(3) 0.014(2) 0.010(2) -0.0011(18) -0.0024(19) -0.0058(19)
F1 0.060(4) 0.074(4) 0.092(4) 0.012(3) -0.011(3) 0.019(3)
C3 0.016(3) 0.015(3) 0.012(3) 0.000(2) 0.000(2) -0.007(2)
O3 0.059(4) 0.039(3) 0.072(4) 0.013(3) -0.015(3) 0.008(3)
N3 0.028(3) 0.015(2) 0.022(3) -0.006(2) 0.002(2) -0.006(2)
F3 0.054(3) 0.094(4) 0.057(3) 0.021(3) -0.017(2) -0.054(3)
O4 0.029(3) 0.074(4) 0.043(3) -0.011(3) -0.005(2) -0.018(3)
F4 0.092(4) 0.021(2) 0.054(3) -0.0050(19) -0.016(3) -0.003(2)
N4 0.030(3) 0.020(2) 0.021(3) -0.009(2) 0.001(2) -0.006(2)
C4 0.019(3) 0.018(3) 0.017(3) 0.000(2) -0.014(3) -0.002(2)
C7 0.025(4) 0.014(3) 0.020(3) 0.000(2) 0.002(3) -0.007(2)
C6 0.021(3) 0.017(3) 0.012(3) 0.000(2) 0.000(2) -0.006(2)
F6 0.041(3) 0.067(3) 0.065(3) -0.019(2) 0.009(2) -0.030(2)
O6 0.070(4) 0.020(2) 0.034(3) 0.0026(19) -0.022(3) 0.004(2)
C5 0.021(3) 0.014(3) 0.012(3) 0.000(2) -0.003(2) -0.006(2)
F5 0.077(3) 0.053(3) 0.029(2) -0.0127(19) -0.009(2) -0.032(2)
O5 0.071(4) 0.039(3) 0.020(2) 0.001(2) -0.018(2) -0.023(3)
C9 0.011(3) 0.019(3) 0.007(3) -0.003(2) 0.002(2) -0.006(2)
C8 0.021(3) 0.016(3) 0.018(3) -0.005(2) -0.003(3) -0.002(2)
C10 0.017(3) 0.007(2) 0.014(3) 0.000(2) -0.004(2) -0.003(2)
C11 0.025(3) 0.010(3) 0.013(3) 0.001(2) -0.004(2) -0.006(2)
C14 0.019(3) 0.013(3) 0.016(3) 0.002(2) -0.004(2) -0.006(2)
C13 0.033(4) 0.030(3) 0.016(3) 0.005(3) -0.005(3) -0.013(3)
C12 0.035(4) 0.027(3) 0.017(3) 0.008(2) -0.009(3) -0.014(3)
C17 0.030(4) 0.011(3) 0.009(3) -0.001(2) -0.001(3) -0.006(2)
C16 0.026(3) 0.015(3) 0.009(3) -0.001(2) -0.003(2) -0.007(2)
C15 0.024(3) 0.018(3) 0.016(3) -0.002(2) -0.012(3) -0.001(2)
C18 0.029(4) 0.014(3) 0.017(3) 0.002(2) -0.002(3) -0.005(2)
C19 0.025(3) 0.013(3) 0.020(3) -0.002(2) -0.004(3) -0.007(2)
C1S 0.064(4) 0.070(4) 0.099(5) -0.030(4) -0.014(4) -0.024(3)
Cl1S 0.0419(12) 0.0467(11) 0.0575(12) 0.0055(9) -0.0174(10) -0.0120(9)
C20 0.013(3) 0.012(3) 0.013(3) -0.001(2) 0.001(2) -0.003(2)
C21 0.017(3) 0.008(2) 0.015(3) -0.001(2) -0.003(2) -0.003(2)
C22 0.022(3) 0.013(3) 0.009(3) -0.004(2) -0.004(2) -0.003(2)
C23 0.038(4) 0.024(3) 0.014(3) 0.002(2) -0.006(3) -0.009(3)
C25 0.013(3) 0.025(3) 0.018(3) -0.005(2) -0.001(2) -0.011(2)
C24 0.040(4) 0.027(3) 0.011(3) 0.006(2) -0.005(3) -0.014(3)
C26 0.018(3) 0.019(3) 0.029(3) -0.005(2) 0.002(3) -0.010(2)
C27 0.024(4) 0.031(4) 0.052(5) -0.020(3) 0.006(3) -0.014(3)
C28 0.030(4) 0.045(4) 0.056(5) -0.036(4) 0.003(4) -0.018(3)
C29 0.022(4) 0.054(4) 0.033(4) -0.020(3) -0.005(3) -0.016(3)
C2 0.016(3) 0.009(2) 0.010(3) -0.001(2) -0.001(2) -0.001(2)
P2 0.0126(8) 0.0132(7) 0.0118(7) 0.0017(5) -0.0035(6) -0.0044(6)
S2 0.0348(10) 0.0275(8) 0.0278(9) -0.0056(7) -0.0076(7) -0.0122(7)
O2 0.059(4) 0.067(3) 0.025(3) 0.014(2) -0.014(2) -0.044(3)
N2 0.015(3) 0.014(2) 0.015(2) -0.0002(18) -0.0034(19) -0.0060(19)
F2 0.105(4) 0.122(4) 0.030(3) -0.003(3) -0.017(3) -0.086(4)
C30 0.025(4) 0.032(3) 0.016(3) -0.007(3) 0.002(3) -0.012(3)
C2S 0.032(4) 0.061(5) 0.052(5) -0.023(4) -0.004(4) -0.021(4)
Cl2S 0.0436(12) 0.0459(11) 0.0985(17) -0.0391(11) -0.0157(12) -0.0034(9)
C31 0.016(3) 0.020(3) 0.007(3) 0.000(2) -0.006(2) -0.001(2)
C32 0.019(3) 0.020(3) 0.022(3) 0.001(2) -0.004(3) -0.009(2)
C33 0.017(3) 0.036(4) 0.019(3) 0.003(3) -0.004(3) -0.011(3)
C34 0.013(3) 0.033(3) 0.015(3) 0.003(2) -0.002(2) -0.003(3)
C35 0.020(3) 0.022(3) 0.022(3) 0.002(2) -0.007(3) -0.001(3)
C36 0.016(3) 0.023(3) 0.012(3) -0.001(2) -0.001(2) -0.007(2)
C37 0.010(3) 0.021(3) 0.021(3) -0.001(2) 0.002(2) -0.009(2)
C38 0.015(3) 0.019(3) 0.027(3) -0.004(2) -0.005(3) -0.006(2)
C39 0.021(3) 0.022(3) 0.035(4) -0.007(3) -0.002(3) -0.005(3)
C40 0.024(4) 0.029(3) 0.031(4) -0.012(3) -0.004(3) -0.009(3)
Cl3S 0.0622(14) 0.0535(12) 0.0681(14) -0.0349(11) -0.0398(12) 0.0170(10)
C41 0.018(3) 0.038(4) 0.022(3) -0.009(3) -0.002(3) -0.012(3)
C42 0.018(3) 0.023(3) 0.020(3) -0.003(2) -0.005(3) -0.006(2)
C43 0.015(3) 0.017(3) 0.010(3) 0.001(2) -0.003(2) -0.003(2)
C44 0.015(3) 0.025(3) 0.026(3) -0.002(3) -0.005(3) -0.008(3)
C45 0.017(3) 0.029(3) 0.020(3) 0.004(2) -0.002(3) -0.012(3)
C46 0.012(3) 0.030(3) 0.017(3) 0.006(2) -0.002(2) -0.003(3)
C47 0.020(3) 0.021(3) 0.019(3) 0.004(2) -0.006(3) -0.003(3)
C48 0.017(3) 0.024(3) 0.012(3) 0.001(2) 0.000(2) -0.008(2)
C49 0.014(3) 0.019(3) 0.012(3) -0.002(2) -0.001(2) -0.007(2)
C50 0.020(3) 0.015(3) 0.013(3) 0.002(2) -0.005(2) -0.004(2)
Cl4S 0.0363(10) 0.0454(10) 0.0418(10) -0.0084(8) -0.0014(8) -0.0141(8)
C51 0.0215(19) 0.0190(16) 0.0122(16) -0.0043(12) 0.0012(14) -0.0054(14)
C52 0.0215(19) 0.0190(16) 0.0122(16) -0.0043(12) 0.0012(14) -0.0054(14)
C53 0.0215(19) 0.0190(16) 0.0122(16) -0.0043(12) 0.0012(14) -0.0054(14)
C54 0.031(4) 0.017(3) 0.025(3) -0.005(2) -0.002(3) -0.002(3)
C55 0.047(4) 0.030(3) 0.015(3) -0.009(3) 0.005(3) -0.012(3)
C56 0.012(3) 0.017(3) 0.015(3) 0.001(2) 0.000(2) -0.004(2)
C57 0.016(3) 0.013(3) 0.019(3) -0.002(2) -0.002(2) -0.004(2)
C58 0.016(3) 0.017(3) 0.020(3) -0.004(2) 0.002(2) -0.009(2)
C59 0.034(4) 0.023(3) 0.008(3) -0.001(2) 0.004(3) -0.010(3)
C60 0.015(3) 0.019(3) 0.019(3) -0.003(2) -0.003(2) -0.004(2)
C61 0.028(4) 0.016(3) 0.029(3) -0.002(2) -0.006(3) 0.000(3)
C62 0.038(4) 0.026(3) 0.019(3) -0.007(3) 0.001(3) -0.011(3)
C63 0.039(5) 0.066(5) 0.032(4) 0.017(4) -0.002(4) -0.019(4)
C64 0.027(4) 0.030(3) 0.018(3) -0.004(3) 0.000(3) -0.006(3)

loop_
_atom_type_symbol
_atom_type_description
_atom_type_scat_dispersion_real
_atom_type_scat_dispersion_imag
_atom_type_scat_source
C C 0.0033 0.0016 'International Tables Vol C Tables 4.2.6.8 and 6.1.1.4'
H H 0.0000 0.0000 'International Tables Vol C Tables 4.2.6.8 and 6.1.1.4'
F F 0.0171 0.0103 'International Tables Vol C Tables 4.2.6.8 and 6.1.1.4'
Ge Ge 0.1547 1.8001 'International Tables Vol C Tables 4.2.6.8 and 6.1.1.4'
N N 0.0061 0.0033 'International Tables Vol C Tables 4.2.6.8 and 6.1.1.4'
O O 0.0106 0.0060 'International Tables Vol C Tables 4.2.6.8 and 6.1.1.4'
P P 0.1023 0.0942 'International Tables Vol C Tables 4.2.6.8 and 6.1.1.4'
S S 0.1246 0.1234 'International Tables Vol C Tables 4.2.6.8 and 6.1.1.4'
Cl Cl 0.1484 0.1585 'International Tables Vol C Tables 4.2.6.8 and 6.1.1.4'

loop_
_geom_angle_atom_site_label_1
_geom_angle_atom_site_label_2
_geom_angle_atom_site_label_3
_geom_angle
_geom_angle_site_symmetry_1
_geom_angle_site_symmetry_3
_geom_angle_publ_flag
C1 Ge01 C2 177.78(19) . . ?
C1 Ge01 N1 91.70(18) . . ?
C2 Ge01 N1 90.42(17) . . ?
C1 Ge01 N2 88.13(18) . . ?
C2 Ge01 N2 89.74(17) . . ?
N1 Ge01 N2 179.04(17) . . ?
C1 Ge01 P2 97.09(16) . . ?
C2 Ge01 P2 83.70(16) . . ?
N1 Ge01 P2 86.19(13) . . ?
N2 Ge01 P2 94.77(12) . . ?
C1 Ge01 P1 83.45(16) . . ?
C2 Ge01 P1 95.76(16) . . ?
N1 Ge01 P1 93.74(13) . . ?
N2 Ge01 P1 85.30(12) . . ?
P2 Ge01 P1 179.46(5) . . ?
O1 S1 O2 115.6(3) . . ?
O1 S1 O3 113.3(3) . . ?
O2 S1 O3 115.4(3) . . ?
O1 S1 C63 106.5(4) . . ?
O2 S1 C63 104.0(3) . . ?
O3 S1 C63 99.9(4) . . ?
C9 P1 C25 107.2(2) . . ?
C9 P1 C31 105.8(2) . . ?
C25 P1 C31 105.8(2) . . ?
C9 P1 Ge01 94.30(18) . . ?
C25 P1 Ge01 114.68(18) . . ?
C31 P1 Ge01 126.59(19) . . ?
C3 C1 C10 118.1(5) . . ?
C3 C1 Ge01 122.4(4) . . ?
C10 C1 Ge01 119.5(4) . . ?
C53 N1 C49 115.4(4) . . ?
C53 N1 Ge01 122.9(3) . . ?
C49 N1 Ge01 121.7(3) . . ?
C1 C3 C4 123.7(5) . . ?
C1 C3 H3 118.2 . . ?
C4 C3 H3 118.2 . . ?
C51 N3 C55 121.0(5) . . ?
C51 N3 C54 120.3(5) . . ?
C55 N3 C54 117.7(4) . . ?
C58 N4 C62 120.3(5) . . ?
C58 N4 C61 121.0(5) . . ?
C62 N4 C61 117.9(4) . . ?
C5 C4 C3 118.9(5) . . ?
C5 C4 H4 120.5 . . ?
C3 C4 H4 120.5 . . ?
C6 C7 C8 118.6(5) . . ?
C6 C7 H7 120.7 . . ?
C8 C7 H7 120.7 . . ?
C7 C6 C11 119.0(5) . . ?
C7 C6 C13 132.5(5) . . ?
C11 C6 C13 108.5(5) . . ?
C4 C5 C11 117.9(5) . . ?
C4 C5 C12 133.0(5) . . ?
C11 C5 C12 109.1(5) . . ?
C8 C9 C10 119.6(5) . . ?
C8 C9 P1 124.3(4) . . ?
C10 C9 P1 116.0(4) . . ?
C9 C8 C7 122.8(5) . . ?
C9 C8 H8 118.6 . . ?
C7 C8 H8 118.6 . . ?
C11 C10 C1 117.0(5) . . ?
C11 C10 C9 116.4(5) . . ?
C1 C10 C9 126.6(5) . . ?
C5 C11 C6 112.2(5) . . ?
C5 C11 C10 124.3(5) . . ?
C6 C11 C10 123.5(5) . . ?
C2 C14 C15 123.8(5) . . ?
C2 C14 H14 118.1 . . ?
C15 C14 H14 118.1 . . ?
C6 C13 C12 105.9(5) . . ?
C6 C13 H13A 110.6 . . ?
C12 C13 H13A 110.6 . . ?
C6 C13 H13B 110.6 . . ?
C12 C13 H13B 110.6 . . ?
H13A C13 H13B 108.7 . . ?
C5 C12 C13 104.3(5) . . ?
C5 C12 H12A 110.9 . . ?
C13 C12 H12A 110.9 . . ?
C5 C12 H12B 110.9 . . ?
C13 C12 H12B 110.9 . . ?
H12A C12 H12B 108.9 . . ?
C18 C17 C22 118.7(5) . . ?
C18 C17 C24 132.2(5) . . ?
C22 C17 C24 109.0(5) . . ?
C15 C16 C22 118.3(5) . . ?
C15 C16 C23 132.3(5) . . ?
C22 C16 C23 109.3(5) . . ?
C16 C15 C14 118.1(5) . . ?
C16 C15 H15 120.9 . . ?
C14 C15 H15 120.9 . . ?
C17 C18 C19 118.8(5) . . ?
C17 C18 H18 120.6 . . ?
C19 C18 H18 120.6 . . ?
C20 C19 C18 122.8(6) . . ?
C20 C19 H19 118.6 . . ?
C18 C19 H19 118.6 . . ?
Cl1S C1S Cl2S 115.3(5) . . ?
Cl1S C1S H1SA 108.4 . . ?
Cl2S C1S H1SA 108.4 . . ?
Cl1S C1S H1SB 108.4 . . ?
Cl2S C1S H1SB 108.4 . . ?
H1SA C1S H1SB 107.5 . . ?
C19 C20 C21 119.9(5) . . ?
C19 C20 P2 124.5(4) . . ?
C21 C20 P2 115.6(4) . . ?
C2 C21 C22 117.0(5) . . ?
C2 C21 C20 127.0(5) . . ?
C22 C21 C20 115.9(5) . . ?
C17 C22 C16 112.0(5) . . ?
C17 C22 C21 123.8(5) . . ?
C16 C22 C21 124.1(5) . . ?
C16 C23 C24 104.9(5) . . ?
C16 C23 H23A 110.8 . . ?
C24 C23 H23A 110.8 . . ?
C16 C23 H23B 110.8 . . ?
C24 C23 H23B 110.8 . . ?
H23A C23 H23B 108.8 . . ?
C26 C25 C30 118.6(5) . . ?
C26 C25 P1 121.0(4) . . ?
C30 C25 P1 120.0(4) . . ?
C17 C24 C23 104.7(5) . . ?
C17 C24 H24A 110.8 . . ?
C23 C24 H24A 110.8 . . ?
C17 C24 H24B 110.8 . . ?
C23 C24 H24B 110.8 . . ?
H24A C24 H24B 108.9 . . ?
C27 C26 C25 120.2(6) . . ?
C27 C26 H26 119.9 . . ?
C25 C26 H26 119.9 . . ?
C26 C27 C28 120.6(6) . . ?
C26 C27 H27 119.7 . . ?
C28 C27 H27 119.7 . . ?
C29 C28 C27 119.5(6) . . ?
C29 C28 H28 120.3 . . ?
C27 C28 H28 120.3 . . ?
C28 C29 C30 121.0(6) . . ?
C28 C29 H29 119.5 . . ?
C30 C29 H29 119.5 . . ?
C14 C2 C21 118.7(5) . . ?
C14 C2 Ge01 122.8(4) . . ?
C21 C2 Ge01 118.5(4) . . ?
C20 P2 C43 104.9(2) . . ?
C20 P2 C37 107.0(2) . . ?
C43 P2 C37 106.3(2) . . ?
C20 P2 Ge01 94.61(18) . . ?
C43 P2 Ge01 126.68(18) . . ?
C37 P2 Ge01 114.54(18) . . ?
O5 S2 O4 114.9(3) . . ?
O5 S2 O6 117.3(3) . . ?
O4 S2 O6 112.9(3) . . ?
O5 S2 C64 105.0(3) . . ?
O4 S2 C64 103.7(3) . . ?
O6 S2 C64 100.4(3) . . ?
C60 N2 C56 115.4(4) . . ?
C60 N2 Ge01 121.9(3) . . ?
C56 N2 Ge01 122.7(3) . . ?
C29 C30 C25 120.2(6) . . ?
C29 C30 H30 119.9 . . ?
C25 C30 H30 119.9 . . ?
Cl3S C2S Cl4S 112.3(4) . . ?
Cl3S C2S H2SA 109.1 . . ?
Cl4S C2S H2SA 109.1 . . ?
Cl3S C2S H2SB 109.1 . . ?
Cl4S C2S H2SB 109.1 . . ?
H2SA C2S H2SB 107.9 . . ?
C36 C31 C32 119.8(5) . . ?
C36 C31 P1 119.5(4) . . ?
C32 C31 P1 120.6(4) . . ?
C33 C32 C31 120.1(5) . . ?
C33 C32 H32 120.0 . . ?
C31 C32 H32 120.0 . . ?
C32 C33 C34 119.7(6) . . ?
C32 C33 H33 120.1 . . ?
C34 C33 H33 120.1 . . ?
C35 C34 C33 120.0(5) . . ?
C35 C34 H34 120.0 . . ?
C33 C34 H34 120.0 . . ?
C34 C35 C36 120.2(5) . . ?
C34 C35 H35 119.9 . . ?
C36 C35 H35 119.9 . . ?
C31 C36 C35 120.2(6) . . ?
C31 C36 H36 119.9 . . ?
C35 C36 H36 119.9 . . ?
C38 C37 C42 119.8(5) . . ?
C38 C37 P2 120.8(4) . . ?
C42 C37 P2 119.2(4) . . ?
C39 C38 C37 119.8(5) . . ?
C39 C38 H38 120.1 . . ?
C37 C38 H38 120.1 . . ?
C40 C39 C38 121.1(6) . . ?
C40 C39 H39 119.5 . . ?
C38 C39 H39 119.5 . . ?
C39 C40 C41 119.8(5) . . ?
C39 C40 H40 120.1 . . ?
C41 C40 H40 120.1 . . ?
C40 C41 C42 120.2(5) . . ?
C40 C41 H41 119.9 . . ?
C42 C41 H41 119.9 . . ?
C41 C42 C37 119.4(5) . . ?
C41 C42 H42 120.3 . . ?
C37 C42 H42 120.3 . . ?
C48 C43 C44 120.1(5) . . ?
C48 C43 P2 119.7(4) . . ?
C44 C43 P2 119.9(4) . . ?
C43 C44 C45 119.9(5) . . ?
C43 C44 H44 120.1 . . ?
C45 C44 H44 120.1 . . ?
C44 C45 C46 119.6(6) . . ?
C44 C45 H45 120.2 . . ?
C46 C45 H45 120.2 . . ?
C47 C46 C45 120.1(5) . . ?
C47 C46 H46 120.0 . . ?
C45 C46 H46 120.0 . . ?
C46 C47 C48 120.3(5) . . ?
C46 C47 H47 119.9 . . ?
C48 C47 H47 119.9 . . ?
C43 C48 C47 120.1(5) . . ?
C43 C48 H48 120.0 . . ?
C47 C48 H48 120.0 . . ?
C50 C49 N1 124.4(5) . . ?
C50 C49 H49 117.8 . . ?
N1 C49 H49 117.8 . . ?
C49 C50 C51 120.3(5) . . ?
C49 C50 H50 119.8 . . ?
C51 C50 H50 119.8 . . ?
N3 C51 C50 122.8(5) . . ?
N3 C51 C52 122.3(5) . . ?
C50 C51 C52 114.9(5) . . ?
C53 C52 C51 120.9(5) . . ?
C53 C52 H52 119.5 . . ?
C51 C52 H52 119.5 . . ?
N1 C53 C52 124.0(5) . . ?
N1 C53 H53 118.0 . . ?
C52 C53 H53 118.0 . . ?
N3 C54 H54A 109.5 . . ?
N3 C54 H54B 109.5 . . ?
H54A C54 H54B 109.5 . . ?
N3 C54 H54C 109.5 . . ?
H54A C54 H54C 109.5 . . ?
H54B C54 H54C 109.5 . . ?
N3 C55 H55A 109.5 . . ?
N3 C55 H55B 109.5 . . ?
H55A C55 H55B 109.5 . . ?
N3 C55 H55C 109.5 . . ?
H55A C55 H55C 109.5 . . ?
H55B C55 H55C 109.5 . . ?
C57 C56 N2 124.3(5) . . ?
C57 C56 H56 117.8 . . ?
N2 C56 H56 117.8 . . ?
C56 C57 C58 120.2(5) . . ?
C56 C57 H57 119.9 . . ?
C58 C57 H57 119.9 . . ?
N4 C58 C59 121.8(5) . . ?
N4 C58 C57 122.7(5) . . ?
C59 C58 C57 115.5(5) . . ?
C60 C59 C58 120.7(5) . . ?
C60 C59 H59 119.7 . . ?
C58 C59 H59 119.7 . . ?
N2 C60 C59 124.0(5) . . ?
N2 C60 H60 118.0 . . ?
C59 C60 H60 118.0 . . ?
N4 C61 H61A 109.5 . . ?
N4 C61 H61B 109.5 . . ?
H61A C61 H61B 109.5 . . ?
N4 C61 H61C 109.5 . . ?
H61A C61 H61C 109.5 . . ?
H61B C61 H61C 109.5 . . ?
N4 C62 H62A 109.5 . . ?
N4 C62 H62B 109.5 . . ?
H62A C62 H62B 109.5 . . ?
N4 C62 H62C 109.5 . . ?
H62A C62 H62C 109.5 . . ?
H62B C62 H62C 109.5 . . ?
F2 C63 F3 106.7(7) . . ?
F2 C63 F1 107.2(6) . . ?
F3 C63 F1 106.4(6) . . ?
F2 C63 S1 114.4(6) . . ?
F3 C63 S1 114.4(5) . . ?
F1 C63 S1 107.3(6) . . ?
F6 C64 F5 108.1(5) . . ?
F6 C64 F4 105.9(5) . . ?
F5 C64 F4 107.1(5) . . ?
F6 C64 S2 111.9(4) . . ?
F5 C64 S2 112.2(4) . . ?
F4 C64 S2 111.3(4) . . ?

loop_
_geom_bond_atom_site_label_1
_geom_bond_atom_site_label_2
_geom_bond_distance
_geom_bond_site_symmetry_2
_geom_bond_publ_flag
Ge01 C1 1.975(5) . ?
Ge01 C2 1.980(5) . ?
Ge01 N1 2.157(4) . ?
Ge01 N2 2.234(4) . ?
Ge01 P2 2.5974(16) . ?
Ge01 P1 2.6242(16) . ?
S1 O1 1.414(5) . ?
S1 O2 1.435(5) . ?
S1 O3 1.479(5) . ?
S1 C63 1.764(8) . ?
P1 C9 1.802(5) . ?
P1 C25 1.809(5) . ?
P1 C31 1.825(5) . ?
C1 C3 1.393(7) . ?
C1 C10 1.422(8) . ?
N1 C53 1.347(6) . ?
N1 C49 1.366(7) . ?
F1 C63 1.407(9) . ?
C3 C4 1.409(7) . ?
C3 H3 0.9500 . ?
N3 C51 1.335(7) . ?
N3 C55 1.453(7) . ?
N3 C54 1.465(7) . ?
F3 C63 1.327(8) . ?
O4 S2 1.440(5) . ?
F4 C64 1.344(7) . ?
N4 C58 1.345(7) . ?
N4 C62 1.461(7) . ?
N4 C61 1.466(7) . ?
C4 C5 1.383(8) . ?
C4 H4 0.9500 . ?
C7 C6 1.381(8) . ?
C7 C8 1.412(8) . ?
C7 H7 0.9500 . ?
C6 C11 1.406(8) . ?
C6 C13 1.505(8) . ?
F6 C64 1.311(7) . ?
O6 S2 1.444(4) . ?
C5 C11 1.402(8) . ?
C5 C12 1.518(7) . ?
F5 C64 1.332(7) . ?
O5 S2 1.420(4) . ?
C9 C8 1.386(8) . ?
C9 C10 1.423(7) . ?
C8 H8 0.9500 . ?
C10 C11 1.413(7) . ?
C14 C2 1.388(8) . ?
C14 C15 1.418(7) . ?
C14 H14 0.9500 . ?
C13 C12 1.543(9) . ?
C13 H13A 0.9900 . ?
C13 H13B 0.9900 . ?
C12 H12A 0.9900 . ?
C12 H12B 0.9900 . ?
C17 C18 1.383(8) . ?
C17 C22 1.402(8) . ?
C17 C24 1.520(7) . ?
C16 C15 1.387(8) . ?
C16 C22 1.404(8) . ?
C16 C23 1.509(7) . ?
C15 H15 0.9500 . ?
C18 C19 1.401(8) . ?
C18 H18 0.9500 . ?
C19 C20 1.384(8) . ?
C19 H19 0.9500 . ?
C1S Cl1S 1.723(9) . ?
C1S Cl2S 1.746(9) . ?
C1S H1SA 0.9900 . ?
C1S H1SB 0.9900 . ?
C20 C21 1.423(8) . ?
C20 P2 1.797(5) . ?
C21 C2 1.413(8) . ?
C21 C22 1.414(7) . ?
C23 C24 1.552(9) . ?
C23 H23A 0.9900 . ?
C23 H23B 0.9900 . ?
C25 C26 1.399(8) . ?
C25 C30 1.401(8) . ?
C24 H24A 0.9900 . ?
C24 H24B 0.9900 . ?
C26 C27 1.384(8) . ?
C26 H26 0.9500 . ?
C27 C28 1.384(10) . ?
C27 H27 0.9500 . ?
C28 C29 1.374(10) . ?
C28 H28 0.9500 . ?
C29 C30 1.379(8) . ?
C29 H29 0.9500 . ?
P2 C43 1.825(5) . ?
P2 C37 1.826(5) . ?
S2 C64 1.808(6) . ?
N2 C60 1.352(7) . ?
N2 C56 1.367(7) . ?
F2 C63 1.318(9) . ?
C30 H30 0.9500 . ?
C2S Cl3S 1.736(7) . ?
C2S Cl4S 1.764(7) . ?
C2S H2SA 0.9900 . ?
C2S H2SB 0.9900 . ?
C31 C36 1.374(7) . ?
C31 C32 1.393(8) . ?
C32 C33 1.385(8) . ?
C32 H32 0.9500 . ?
C33 C34 1.397(8) . ?
C33 H33 0.9500 . ?
C34 C35 1.370(8) . ?
C34 H34 0.9500 . ?
C35 C36 1.396(8) . ?
C35 H35 0.9500 . ?
C36 H36 0.9500 . ?
C37 C38 1.386(8) . ?
C37 C42 1.403(8) . ?
C38 C39 1.383(8) . ?
C38 H38 0.9500 . ?
C39 C40 1.378(8) . ?
C39 H39 0.9500 . ?
C40 C41 1.382(8) . ?
C40 H40 0.9500 . ?
C41 C42 1.401(8) . ?
C41 H41 0.9500 . ?
C42 H42 0.9500 . ?
C43 C48 1.370(7) . ?
C43 C44 1.391(8) . ?
C44 C45 1.391(8) . ?
C44 H44 0.9500 . ?
C45 C46 1.395(8) . ?
C45 H45 0.9500 . ?
C46 C47 1.368(8) . ?
C46 H46 0.9500 . ?
C47 C48 1.396(8) . ?
C47 H47 0.9500 . ?
C48 H48 0.9500 . ?
C49 C50 1.363(7) . ?
C49 H49 0.9500 . ?
C50 C51 1.410(7) . ?
C50 H50 0.9500 . ?
C51 C52 1.419(8) . ?
C52 C53 1.363(7) . ?
C52 H52 0.9500 . ?
C53 H53 0.9500 . ?
C54 H54A 0.9800 . ?
C54 H54B 0.9800 . ?
C54 H54C 0.9800 . ?
C55 H55A 0.9800 . ?
C55 H55B 0.9800 . ?
C55 H55C 0.9800 . ?
C56 C57 1.362(7) . ?
C56 H56 0.9500 . ?
C57 C58 1.411(7) . ?
C57 H57 0.9500 . ?
C58 C59 1.409(8) . ?
C59 C60 1.368(7) . ?
C59 H59 0.9500 . ?
C60 H60 0.9500 . ?
C61 H61A 0.9800 . ?
C61 H61B 0.9800 . ?
C61 H61C 0.9800 . ?
C62 H62A 0.9800 . ?
C62 H62B 0.9800 . ?
C62 H62C 0.9800 . ?
